data_7223816
loop_
_publ_author_name
'Chen, Yu'
'Yang, Juan'
'Wang, Xichi'
'Xu, Yuci'
'Xu, Huiling'
'Zeng, Xiaoshan'
'Xiao, Dongrong'

_publ_section_title
;
 Syntheses, structures and properties of five entangled coordination
 polymers constructed with trigonal N-donor ligands
;
_journal_name_full 'RSC Adv.'
_journal_paper_doi 10.1039/C5RA19086J
_journal_year 2016
_chemical_formula_moiety 'C27 H17 Cu N5 O6'
_chemical_formula_sum 'C27 H17 Cu N5 O6'
_chemical_formula_weight 570.99
_space_group_crystal_system monoclinic
_space_group_IT_number 15
_space_group_name_Hall '-C 2yc'
_space_group_name_H-M_alt 'C 1 2/c 1'
_symmetry_space_group_name_Hall '-C 2yc'
_symmetry_space_group_name_H-M 'C 1 2/c 1'
_atom_sites_solution_hydrogens geom
_atom_sites_solution_primary iterative
_audit_creation_date 2015-05-07
_audit_creation_method
;
Olex2 1.2
(compiled 2015.01.26 svn.r3150 for OlexSys, GUI svn.r4998)
;
_audit_update_record
;
2015-06-17 deposited with the CCDC.
2016-01-04 downloaded from the CCDC.
;
_cell_angle_alpha 90
_cell_angle_beta 106.8580(10)
_cell_angle_gamma 90
_cell_formula_units_Z 8
_cell_length_a 23.2430(12)
_cell_length_b 9.9760(5)
_cell_length_c 20.9258(11)
_cell_measurement_temperature 293(2)
_cell_volume 4643.6(4)
_computing_molecular_graphics 'Olex2 (Dolomanov et al., 2009)'
_computing_publication_material 'Olex2 (Dolomanov et al., 2009)'
_computing_structure_refinement 'ShelXL (Sheldrick, 2008)'
_computing_structure_solution
;
Superflip (Palatinus & Chapuis, 2007;Palatinus & van der Lee, 2008;
Palatinus et al., 2012)
;
_diffrn_ambient_temperature 293(2)
_diffrn_measured_fraction_theta_full 1.000
_diffrn_measured_fraction_theta_max 0.970
_diffrn_measurement_device_type 'CCD area detector'
_diffrn_measurement_method 'phi and omega scans'
_diffrn_radiation_monochromator graphite
_diffrn_radiation_type MoK\a
_diffrn_radiation_wavelength 0.71073
_diffrn_reflns_av_R_equivalents 0.0209
_diffrn_reflns_av_unetI/netI 0.0261
_diffrn_reflns_laue_measured_fraction_full 1.000
_diffrn_reflns_laue_measured_fraction_max 0.970
_diffrn_reflns_limit_h_max 29
_diffrn_reflns_limit_h_min -29
_diffrn_reflns_limit_k_max 9
_diffrn_reflns_limit_k_min -13
_diffrn_reflns_limit_l_max 20
_diffrn_reflns_limit_l_min -27
_diffrn_reflns_number 14227
_diffrn_reflns_point_group_measured_fraction_full 1.000
_diffrn_reflns_point_group_measured_fraction_max 0.970
_diffrn_reflns_theta_full 25.214
_diffrn_reflns_theta_max 28.157
_diffrn_reflns_theta_min 1.829
_exptl_absorpt_coefficient_mu 0.998
_exptl_absorpt_correction_type none
_exptl_crystal_colour 'clear greenish green'
_exptl_crystal_colour_lustre clear
_exptl_crystal_colour_modifier greenish
_exptl_crystal_colour_primary green
_exptl_crystal_density_diffrn 1.633
_exptl_crystal_description block
_exptl_crystal_F_000 2328
_exptl_crystal_size_max 0.36
_exptl_crystal_size_mid 0.24
_exptl_crystal_size_min 0.2
_refine_diff_density_max 0.412
_refine_diff_density_min -0.452
_refine_diff_density_rms 0.060
_refine_ls_extinction_method none
_refine_ls_goodness_of_fit_ref 1.026
_refine_ls_hydrogen_treatment constr
_refine_ls_matrix_type full
_refine_ls_number_parameters 353
_refine_ls_number_reflns 5539
_refine_ls_number_restraints 0
_refine_ls_restrained_S_all 1.026
_refine_ls_R_factor_all 0.0407
_refine_ls_R_factor_gt 0.0305
_refine_ls_shift/su_max 0.003
_refine_ls_shift/su_mean 0.000
_refine_ls_structure_factor_coef Fsqd
_refine_ls_weighting_details 'w=1/[\s^2^(Fo^2^)+(0.0440P)^2^+4.6530P] where P=(Fo^2^+2Fc^2^)/3'
_refine_ls_weighting_scheme calc
_refine_ls_wR_factor_gt 0.0788
_refine_ls_wR_factor_ref 0.0841
_reflns_Friedel_coverage 0.000
_reflns_number_gt 4642
_reflns_number_total 5539
_reflns_threshold_expression 'I > 2\s(I)'
_cod_data_source_file c5ra19086j2.cif
_cod_data_source_block compound-4
_cod_database_code 7223816
_shelxl_version_number 2014-1
_shelx_space_group_comment
;
The symmetry employed for this shelxl refinement is uniquely defined
by the following loop, which should always be used as a source of
symmetry information in preference to the above space-group names.
They are only intended as comments.
;
_olex2_refinement_description
;
;
_olex2_submission_special_instructions 'No special instructions were received'

loop_
_space_group_symop_operation_xyz
'x, y, z'
'-x, y, -z+1/2'
'x+1/2, y+1/2, z'
'-x+1/2, y+1/2, -z+1/2'
'-x, -y, -z'
'x, -y, z-1/2'
'-x+1/2, -y+1/2, -z'
'x+1/2, -y+1/2, z-1/2'

loop_
_atom_site_label
_atom_site_type_symbol
_atom_site_fract_x
_atom_site_fract_y
_atom_site_fract_z
_atom_site_U_iso_or_equiv
_atom_site_adp_type
_atom_site_occupancy
_atom_site_site_symmetry_order
_atom_site_calc_flag
_atom_site_refinement_flags_posn
Cu1 Cu 0.53619(2) 0.34068(2) 0.44821(2) 0.01634(7) Uani 1 1 d .
O1 O 0.47829(6) 0.35480(12) 0.50409(6) 0.0193(3) Uani 1 1 d .
O2 O 0.48802(7) 0.48464(12) 0.59320(6) 0.0254(3) Uani 1 1 d .
O3 O 0.47033(6) -0.13824(12) 0.55547(6) 0.0205(3) Uani 1 1 d .
O4 O 0.54673(6) -0.21532(13) 0.63635(7) 0.0239(3) Uani 1 1 d .
O5 O 0.60265(7) 0.30072(16) 0.82227(7) 0.0372(4) Uani 1 1 d .
O6 O 0.64484(8) 0.10026(16) 0.81791(7) 0.0417(4) Uani 1 1 d .
H6 H 0.6640 0.1185 0.8564 0.063 Uiso 1 1 calc GR
N1 N 0.59048(7) 0.32225(15) 0.38751(8) 0.0214(3) Uani 1 1 d .
N2 N 0.88595(7) 0.16023(15) 0.45630(8) 0.0212(3) Uani 1 1 d .
N3 N 0.76209(7) 0.13255(17) 0.20999(8) 0.0238(3) Uani 1 1 d .
N4 N 0.66818(7) 0.20705(16) 0.18769(7) 0.0191(3) Uani 1 1 d .
H4 H 0.6323 0.2293 0.1652 0.023 Uiso 1 1 calc R
N5 N 0.69285(8) 0.1075(2) -0.04500(8) 0.0333(4) Uani 1 1 d .
C1 C 0.49276(8) 0.37438(17) 0.56648(9) 0.0172(3) Uani 1 1 d .
C2 C 0.51637(8) 0.25946(17) 0.61305(9) 0.0170(3) Uani 1 1 d .
C3 C 0.54783(8) 0.28132(17) 0.67987(9) 0.0201(4) Uani 1 1 d .
H3 H 0.5523 0.3681 0.6969 0.024 Uiso 1 1 calc R
C4 C 0.57253(8) 0.17436(18) 0.72113(9) 0.0208(4) Uani 1 1 d .
C5 C 0.60773(9) 0.2007(2) 0.79226(9) 0.0254(4) Uani 1 1 d .
C6 C 0.56306(8) 0.04378(18) 0.69668(9) 0.0209(4) Uani 1 1 d .
H6A H 0.5796 -0.0280 0.7243 0.025 Uiso 1 1 calc R
C7 C 0.52878(8) 0.02032(17) 0.63092(9) 0.0176(3) Uani 1 1 d .
C8 C 0.51512(8) -0.12038(17) 0.60627(9) 0.0166(3) Uani 1 1 d .
C9 C 0.50670(8) 0.12841(17) 0.58905(9) 0.0180(3) Uani 1 1 d .
H9 H 0.4853 0.1132 0.5447 0.022 Uiso 1 1 calc R
C10 C 0.57874(10) 0.3783(2) 0.32697(10) 0.0292(4) Uani 1 1 d .
H10 H 0.5476 0.4402 0.3142 0.035 Uiso 1 1 calc R
C11 C 0.61077(10) 0.3483(2) 0.28276(10) 0.0307(5) Uani 1 1 d .
H11 H 0.6006 0.3888 0.2409 0.037 Uiso 1 1 calc R
C12 C 0.65820(8) 0.25804(18) 0.30039(9) 0.0196(4) Uani 1 1 d .
C13 C 0.67107(9) 0.2028(2) 0.36405(10) 0.0268(4) Uani 1 1 d .
H13 H 0.7030 0.1435 0.3789 0.032 Uiso 1 1 calc R
C14 C 0.63662(9) 0.2357(2) 0.40493(10) 0.0297(4) Uani 1 1 d .
H14 H 0.6457 0.1961 0.4469 0.036 Uiso 1 1 calc R
C15 C 0.69252(8) 0.21635(18) 0.25544(9) 0.0191(4) Uani 1 1 d .
C16 C 0.75086(8) 0.17092(18) 0.26793(9) 0.0206(4) Uani 1 1 d .
C17 C 0.79811(8) 0.16658(19) 0.33250(9) 0.0204(4) Uani 1 1 d .
C18 C 0.82539(9) 0.0474(2) 0.35906(10) 0.0267(4) Uani 1 1 d .
H18 H 0.8149 -0.0325 0.3357 0.032 Uiso 1 1 calc R
C19 C 0.86837(9) 0.0482(2) 0.42061(10) 0.0260(4) Uani 1 1 d .
H19 H 0.8859 -0.0327 0.4381 0.031 Uiso 1 1 calc R
C20 C 0.86052(9) 0.27570(19) 0.42941(9) 0.0231(4) Uani 1 1 d .
H20 H 0.8731 0.3548 0.4528 0.028 Uiso 1 1 calc R
C21 C 0.81671(9) 0.28301(19) 0.36892(9) 0.0242(4) Uani 1 1 d .
H21 H 0.7998 0.3652 0.3526 0.029 Uiso 1 1 calc R
C22 C 0.71124(8) 0.15613(18) 0.16243(9) 0.0203(4) Uani 1 1 d .
C23 C 0.70379(8) 0.13658(18) 0.09114(9) 0.0211(4) Uani 1 1 d .
C24 C 0.65151(9) 0.1749(2) 0.04271(10) 0.0292(4) Uani 1 1 d .
H24 H 0.6191 0.2100 0.0548 0.035 Uiso 1 1 calc R
C25 C 0.64867(10) 0.1598(2) -0.02394(10) 0.0350(5) Uani 1 1 d .
H25 H 0.6139 0.1876 -0.0559 0.042 Uiso 1 1 calc R
C26 C 0.74256(10) 0.0695(2) 0.00206(10) 0.0348(5) Uani 1 1 d .
H26 H 0.7738 0.0321 -0.0115 0.042 Uiso 1 1 calc R
C27 C 0.75015(9) 0.0828(2) 0.06982(10) 0.0304(4) Uani 1 1 d .
H27 H 0.7858 0.0561 0.1007 0.036 Uiso 1 1 calc R

loop_
_atom_site_aniso_label
_atom_site_aniso_U_11
_atom_site_aniso_U_22
_atom_site_aniso_U_33
_atom_site_aniso_U_23
_atom_site_aniso_U_13
_atom_site_aniso_U_12
Cu1 0.02076(12) 0.01311(11) 0.01544(12) 0.00001(8) 0.00569(8) 0.00172(8)
O1 0.0212(6) 0.0203(6) 0.0154(6) 0.0008(5) 0.0036(5) 0.0024(5)
O2 0.0433(8) 0.0152(6) 0.0209(7) 0.0021(5) 0.0145(6) 0.0067(6)
O3 0.0244(7) 0.0156(6) 0.0183(6) -0.0011(5) 0.0010(5) -0.0006(5)
O4 0.0233(7) 0.0149(6) 0.0285(7) 0.0007(5) -0.0003(6) 0.0016(5)
O5 0.0496(10) 0.0324(8) 0.0248(8) -0.0102(6) 0.0032(7) 0.0050(7)
O6 0.0594(11) 0.0362(9) 0.0174(7) -0.0050(6) -0.0079(7) 0.0146(8)
N1 0.0243(8) 0.0218(8) 0.0194(8) 0.0004(6) 0.0084(6) 0.0030(6)
N2 0.0191(7) 0.0263(8) 0.0167(7) 0.0004(6) 0.0029(6) -0.0003(6)
N3 0.0210(8) 0.0326(9) 0.0170(8) -0.0032(6) 0.0042(6) 0.0031(6)
N4 0.0177(7) 0.0238(7) 0.0141(7) -0.0001(6) 0.0019(6) 0.0015(6)
N5 0.0372(10) 0.0451(11) 0.0166(8) -0.0052(8) 0.0062(7) -0.0034(8)
C1 0.0183(8) 0.0139(8) 0.0210(9) 0.0015(6) 0.0084(7) 0.0015(6)
C2 0.0199(8) 0.0151(8) 0.0170(8) 0.0010(6) 0.0067(7) 0.0014(6)
C3 0.0260(9) 0.0149(8) 0.0193(9) -0.0033(7) 0.0062(7) -0.0010(7)
C4 0.0255(9) 0.0196(9) 0.0159(9) -0.0016(7) 0.0037(7) -0.0001(7)
C5 0.0326(10) 0.0244(9) 0.0176(9) -0.0015(7) 0.0046(8) -0.0009(8)
C6 0.0264(9) 0.0167(8) 0.0174(9) 0.0017(7) 0.0030(7) 0.0025(7)
C7 0.0196(8) 0.0151(8) 0.0171(8) -0.0009(7) 0.0038(7) -0.0001(6)
C8 0.0198(8) 0.0146(8) 0.0159(8) 0.0001(6) 0.0060(7) -0.0015(6)
C9 0.0205(8) 0.0168(8) 0.0162(8) -0.0004(6) 0.0048(7) 0.0002(6)
C10 0.0337(11) 0.0313(10) 0.0247(10) 0.0065(8) 0.0116(9) 0.0154(9)
C11 0.0383(11) 0.0369(11) 0.0189(9) 0.0091(8) 0.0113(9) 0.0150(9)
C12 0.0210(9) 0.0212(9) 0.0171(9) -0.0017(7) 0.0064(7) -0.0006(7)
C13 0.0247(9) 0.0334(10) 0.0238(10) 0.0076(8) 0.0091(8) 0.0118(8)
C14 0.0329(11) 0.0382(11) 0.0203(10) 0.0098(8) 0.0114(8) 0.0127(9)
C15 0.0205(8) 0.0215(9) 0.0139(8) -0.0006(7) 0.0028(7) 0.0002(7)
C16 0.0208(8) 0.0246(9) 0.0153(9) -0.0008(7) 0.0037(7) 0.0017(7)
C17 0.0175(8) 0.0283(10) 0.0148(8) -0.0018(7) 0.0040(7) 0.0020(7)
C18 0.0278(10) 0.0236(9) 0.0248(10) -0.0048(8) 0.0017(8) 0.0011(8)
C19 0.0240(9) 0.0238(9) 0.0265(10) 0.0028(8) 0.0016(8) 0.0031(7)
C20 0.0259(9) 0.0230(9) 0.0186(9) -0.0040(7) 0.0038(7) -0.0007(7)
C21 0.0263(10) 0.0227(9) 0.0211(9) 0.0012(7) 0.0026(8) 0.0056(7)
C22 0.0221(9) 0.0221(9) 0.0162(8) -0.0021(7) 0.0049(7) -0.0004(7)
C23 0.0246(9) 0.0232(9) 0.0152(9) -0.0016(7) 0.0054(7) -0.0021(7)
C24 0.0252(10) 0.0429(12) 0.0194(10) 0.0006(8) 0.0064(8) 0.0035(9)
C25 0.0291(11) 0.0548(14) 0.0169(10) 0.0010(9) -0.0002(8) 0.0000(10)
C26 0.0364(12) 0.0467(13) 0.0233(10) -0.0053(9) 0.0119(9) 0.0072(10)
C27 0.0288(10) 0.0408(12) 0.0193(9) -0.0013(9) 0.0035(8) 0.0074(9)

loop_
_atom_type_symbol
_atom_type_description
_atom_type_scat_dispersion_real
_atom_type_scat_dispersion_imag
_atom_type_scat_source
C C 0.0033 0.0016 'International Tables Vol C Tables 4.2.6.8 and 6.1.1.4'
H H 0.0000 0.0000 'International Tables Vol C Tables 4.2.6.8 and 6.1.1.4'
Cu Cu 0.3201 1.2651 'International Tables Vol C Tables 4.2.6.8 and 6.1.1.4'
N N 0.0061 0.0033 'International Tables Vol C Tables 4.2.6.8 and 6.1.1.4'
O O 0.0106 0.0060 'International Tables Vol C Tables 4.2.6.8 and 6.1.1.4'

loop_
_geom_angle_atom_site_label_1
_geom_angle_atom_site_label_2
_geom_angle_atom_site_label_3
_geom_angle
_geom_angle_site_symmetry_1
_geom_angle_site_symmetry_3
O1 Cu1 N1 176.67(6) . .
O1 Cu1 N2 89.18(5) . 7_656
O2 Cu1 O1 92.28(5) 5_666 .
O2 Cu1 O3 149.71(5) 5_666 5_656
O2 Cu1 N1 87.42(6) 5_666 .
O2 Cu1 N2 116.52(6) 5_666 7_656
O3 Cu1 O1 92.08(5) 5_656 .
O3 Cu1 N1 86.54(6) 5_656 .
O3 Cu1 N2 93.50(5) 5_656 7_656
N1 Cu1 N2 93.92(6) . 7_656
C1 O1 Cu1 125.69(11) . .
C1 O2 Cu1 129.49(12) . 5_666
C8 O3 Cu1 101.91(11) . 5_656
C10 N1 Cu1 123.91(13) . .
C10 N1 C14 116.95(17) . .
C14 N1 Cu1 118.57(13) . .
C19 N2 Cu1 121.52(12) . 7_656
C19 N2 C20 117.12(16) . .
C20 N2 Cu1 120.91(12) . 7_656
C22 N3 C16 104.96(15) . .
C22 N4 C15 107.36(15) . .
C25 N5 C26 116.77(18) . .
O1 C1 C2 119.31(15) . .
O2 C1 O1 124.36(16) . .
O2 C1 C2 116.32(16) . .
C3 C2 C1 121.20(15) . .
C3 C2 C9 119.37(16) . .
C9 C2 C1 119.43(16) . .
C4 C3 C2 120.37(16) . .
C3 C4 C5 119.41(16) . .
C3 C4 C6 119.83(16) . .
C6 C4 C5 120.74(16) . .
O5 C5 O6 124.39(18) . .
O5 C5 C4 123.77(18) . .
O6 C5 C4 111.85(16) . .
C4 C6 C7 120.21(16) . .
C6 C7 C8 120.03(15) . .
C9 C7 C6 119.49(16) . .
C9 C7 C8 120.48(15) . .
O3 C8 C7 117.49(15) . .
O4 C8 O3 122.40(16) . .
O4 C8 C7 120.09(15) . .
C7 C9 C2 120.56(16) . .
N1 C10 C11 122.91(18) . .
C10 C11 C12 120.29(18) . .
C11 C12 C13 116.42(17) . .
C11 C12 C15 123.66(17) . .
C13 C12 C15 119.88(16) . .
C14 C13 C12 120.01(18) . .
N1 C14 C13 123.38(18) . .
N4 C15 C12 123.22(16) . .
N4 C15 C16 105.20(15) . .
C16 C15 C12 131.45(16) . .
N3 C16 C15 110.71(15) . .
N3 C16 C17 121.44(16) . .
C15 C16 C17 127.79(17) . .
C18 C17 C16 121.70(17) . .
C18 C17 C21 117.67(17) . .
C21 C17 C16 120.63(17) . .
C19 C18 C17 119.44(18) . .
N2 C19 C18 123.06(18) . .
N2 C20 C21 123.32(17) . .
C20 C21 C17 119.34(17) . .
N3 C22 N4 111.77(16) . .
N3 C22 C23 123.86(17) . .
N4 C22 C23 124.29(16) . .
C24 C23 C22 121.72(17) . .
C27 C23 C22 120.36(17) . .
C27 C23 C24 117.88(17) . .
C25 C24 C23 118.68(19) . .
N5 C25 C24 123.94(19) . .
N5 C26 C27 123.6(2) . .
C26 C27 C23 119.09(19) . .

loop_
_geom_bond_atom_site_label_1
_geom_bond_atom_site_label_2
_geom_bond_distance
_geom_bond_site_symmetry_2
Cu1 O1 2.0278(13) .
Cu1 O2 1.9548(13) 5_666
Cu1 O3 2.0251(12) 5_656
Cu1 N1 2.0418(16) .
Cu1 N2 2.2738(15) 7_656
O1 C1 1.265(2) .
O2 Cu1 1.9548(13) 5_666
O2 C1 1.253(2) .
O3 Cu1 2.0251(12) 5_656
O3 C8 1.266(2) .
O4 C8 1.251(2) .
O5 C5 1.203(2) .
O6 C5 1.330(2) .
N1 C10 1.339(2) .
N1 C14 1.342(2) .
N2 Cu1 2.2737(15) 7_656
N2 C19 1.340(2) .
N2 C20 1.342(2) .
N3 C16 1.367(2) .
N3 C22 1.327(2) .
N4 C15 1.369(2) .
N4 C22 1.359(2) .
N5 C25 1.335(3) .
N5 C26 1.337(3) .
C1 C2 1.502(2) .
C2 C3 1.394(2) .
C2 C9 1.395(2) .
C3 C4 1.388(2) .
C4 C5 1.499(3) .
C4 C6 1.394(2) .
C6 C7 1.395(2) .
C7 C8 1.497(2) .
C7 C9 1.390(2) .
C10 C11 1.378(3) .
C11 C12 1.388(3) .
C12 C13 1.392(3) .
C12 C15 1.459(2) .
C13 C14 1.370(3) .
C15 C16 1.381(3) .
C16 C17 1.474(2) .
C17 C18 1.386(3) .
C17 C21 1.388(3) .
C18 C19 1.382(3) .
C20 C21 1.377(3) .
C22 C23 1.464(2) .
C23 C24 1.391(3) .
C23 C27 1.388(3) .
C24 C25 1.385(3) .
C26 C27 1.383(3) .
